data_4020050
loop_
_publ_author_name
'Heiko Bernsmann'
'Michel van den Berg'
'Rob Hoen'
'Adriaan J. Minnaard'
'Gerlinde Mehler'
'Manfred T. Reetz'
'Johannes G. de Vries'
'Ben L. Feringa'

_journal_name_full 'Journal of Organic Chemistry'
_journal_page_first 943
_journal_page_last 951
_journal_paper_doi 10.1021/jo048374o
_journal_volume 70
_journal_year 2005
_chemical_absolute_configuration ad
_chemical_formula_moiety 'C28 H20 N O2 P'
_chemical_formula_sum 'C28 H20 N O2 P'
_chemical_formula_weight 433.44
_space_group_IT_number 19
_space_group_name_Hall 'P 2ac 2ab'
_space_group_name_H-M_alt 'P 21 21 21'
_symmetry_cell_setting orthorhombic
_symmetry_Int_Tables_number 19
_symmetry_space_group_name_Hall 'P 2ac 2ab'
_symmetry_space_group_name_H-M 'P 21 21 21'
_atom_sites_solution_hydrogens geom
_atom_sites_solution_primary heavy
_atom_sites_solution_secondary direct
_cell_angle_alpha 90
_cell_angle_beta 90
_cell_angle_gamma 90
_cell_formula_units_Z 8
_cell_length_a 10.1891(4)
_cell_length_b 15.7633(7)
_cell_length_c 26.655(1)
_cell_measurement_reflns_used 9870
_cell_measurement_temperature 100(1)
_cell_measurement_theta_max 29.54
_cell_measurement_theta_min 2.38
_cell_special_details
;
 The final unit cell was obtained from the xyz centroids of
   9870 reflections after integration using the SAINT software
   package (Bruker, 2000).
;
_cell_volume 4281.2(3)
_computing_data_collection
;
 DIRDIF-99 (Beurskens et al., 1999)
;
_computing_molecular_graphics
;
 PLUTO (Meetsma, 2003)
 PLATON (Spek, 1994)
;
_diffrn_ambient_temperature 100(1)
_diffrn_detector_area_resol_mean '4096x4096 / 62x62 (binned 512)'
_diffrn_measured_fraction_theta_full 0.999
_diffrn_measured_fraction_theta_max 0.999
_diffrn_measurement_device_type
;
  Bruker Smart Apex
;
_diffrn_measurement_method 'phi and omega scans'
_diffrn_radiation_detector
;
  CCD area-detector
;
_diffrn_radiation_monochromator 'parallel mounted graphite'
_diffrn_radiation_source 'fine focus sealed Siemens Mo tube '
_diffrn_radiation_type MoK\a
_diffrn_radiation_wavelength 0.71073
_diffrn_reflns_av_R_equivalents 0.0438
_diffrn_reflns_av_sigmaI/netI 0.0438
_diffrn_reflns_limit_h_max 13
_diffrn_reflns_limit_h_min -13
_diffrn_reflns_limit_k_max 18
_diffrn_reflns_limit_k_min -21
_diffrn_reflns_limit_l_max 35
_diffrn_reflns_limit_l_min -35
_diffrn_reflns_number 39190
_diffrn_reflns_reduction_process
;
 Intensity data were corrected for Lorentz and polarization
  effects, decay and absorption and reduced to F~o~^2^
  using SAINT (Bruker, 2000) and SADABS (Sheldrick, 2001)
;
_diffrn_reflns_theta_full 25.00
_diffrn_reflns_theta_max 28.28
_diffrn_reflns_theta_min 2.38
_diffrn_standards_interval_count ?
_diffrn_standards_interval_time ?
_diffrn_standards_number ?
_exptl_absorpt_coefficient_mu 0.155
_exptl_absorpt_correction_T_max 0.966
_exptl_absorpt_correction_T_min 0.879
_exptl_absorpt_correction_type multi-scan
_exptl_absorpt_process_details '(SADABS, Sheldrick, Bruker, 2000))'
_exptl_crystal_colour colorless
_exptl_crystal_density_diffrn 1.345
_exptl_crystal_density_meas ?
_exptl_crystal_density_method 'not measured'
_exptl_crystal_description block
_exptl_crystal_F_000 1808
_exptl_crystal_size_max 0.48
_exptl_crystal_size_mid 0.41
_exptl_crystal_size_min 0.22
_exptl_crystal_size_rad ?
_refine_diff_density_max 0.681
_refine_diff_density_min -0.250
_refine_diff_density_rms 0.051
_refine_ls_abs_structure_details
;
   Flack, H.D. & Bernardinelli, G. (1999, 2000)
;
_refine_ls_abs_structure_Flack -0.01(5)
_refine_ls_extinction_coef ?
_refine_ls_extinction_method none
_refine_ls_goodness_of_fit_ref 0.993
_refine_ls_hydrogen_treatment refall
_refine_ls_matrix_type full
_refine_ls_number_constraints ?
_refine_ls_number_parameters 737
_refine_ls_number_reflns 10565
_refine_ls_number_restraints 0
_refine_ls_restrained_S_all 0.993
_refine_ls_R_factor_all 0.0422
_refine_ls_R_factor_gt 0.0385
_refine_ls_shift/su_max 0.036
_refine_ls_shift/su_mean 0.001
_refine_ls_structure_factor_coef Fsqd
_refine_ls_weighting_details 'calc w=1/[\s^2^(Fo^2^)+(0.0633P)^2^+0.0P] where P=(Fo^2^+2Fc^2^)/3'
_refine_ls_weighting_scheme calc
_refine_ls_wR_factor_gt 0.0957
_refine_ls_wR_factor_ref 0.0971
_reflns_number_gt 9568
_reflns_number_total 10565
_reflns_threshold_expression I>2\s(I)
_cod_database_code 4020050

loop_
_symmetry_equiv_pos_as_xyz
x,y,z
1/2-x,-y,1/2+z
1/2+x,1/2-y,-z
-x,1/2+y,1/2-z

loop_
_atom_site_label
_atom_site_type_symbol
_atom_site_thermal_displace_type
_atom_site_fract_x
_atom_site_fract_y
_atom_site_fract_z
_atom_site_occupancy
_atom_site_U_iso_or_equiv
_atom_site_calc_flag
_atom_site_refinement_flags
P1 P Uani 0.38853(4) 0.58946(3) 0.00037(2) 1.000 0.0203(1) . .
O11 O Uani 0.36278(12) 0.69226(8) -0.00142(4) 1.000 0.0212(3) . .
O12 O Uani 0.37094(12) 0.57539(8) 0.06187(4) 1.000 0.0210(3) . .
N1 N Uani 0.55001(14) 0.57291(11) -0.00012(6) 1.000 0.0262(4) . .
C11 C Uani 0.40690(17) 0.74739(11) 0.03617(6) 1.000 0.0202(5) . .
C12 C Uani 0.50990(18) 0.80279(13) 0.02304(7) 1.000 0.0265(5) . .
C13 C Uani 0.55768(19) 0.85756(13) 0.05817(8) 1.000 0.0279(6) . .
C14 C Uani 0.50813(16) 0.85776(11) 0.10785(7) 1.000 0.0220(5) . .
C15 C Uani 0.56359(17) 0.91052(12) 0.14523(7) 1.000 0.0251(5) . .
C16 C Uani 0.52016(18) 0.90760(12) 0.19362(7) 1.000 0.0263(5) . .
C17 C Uani 0.41926(18) 0.85125(12) 0.20688(7) 1.000 0.0234(5) . .
C18 C Uani 0.36148(16) 0.80000(11) 0.17154(6) 1.000 0.0195(4) . .
C19 C Uani 0.40302(15) 0.80214(11) 0.12073(6) 1.000 0.0179(4) . .
C110 C Uani 0.34793(16) 0.74790(10) 0.08273(6) 1.000 0.0172(4) . .
C111 C Uani 0.23674(15) 0.68893(11) 0.09284(6) 1.000 0.0167(4) . .
C112 C Uani 0.11117(16) 0.71635(11) 0.11181(6) 1.000 0.0188(4) . .
C113 C Uani 0.07981(17) 0.80289(13) 0.12050(7) 1.000 0.0231(5) . .
C114 C Uani -0.04202(19) 0.82573(14) 0.13798(7) 1.000 0.0294(6) . .
C115 C Uani -0.13921(19) 0.76451(15) 0.14712(8) 1.000 0.0318(6) . .
C116 C Uani -0.11334(17) 0.68091(14) 0.13843(7) 1.000 0.0275(5) . .
C117 C Uani 0.01141(16) 0.65443(12) 0.12030(6) 1.000 0.0222(5) . .
C118 C Uani 0.03614(17) 0.56804(12) 0.11009(7) 1.000 0.0239(5) . .
C119 C Uani 0.15332(18) 0.54327(11) 0.08986(7) 1.000 0.0229(5) . .
C120 C Uani 0.25171(16) 0.60429(11) 0.08140(6) 1.000 0.0194(4) . .
C121 C Uani 0.61408(17) 0.52246(11) -0.03623(6) 1.000 0.0209(5) . .
C122 C Uani 0.56408(19) 0.48594(13) -0.07949(7) 1.000 0.0260(5) . .
C123 C Uani 0.6496(2) 0.43965(13) -0.11006(8) 1.000 0.0318(6) . .
C124 C Uani 0.7802(2) 0.42932(15) -0.09736(9) 1.000 0.0374(7) . .
C125 C Uani 0.82823(19) 0.46428(15) -0.05345(9) 1.000 0.0365(7) . .
C126 C Uani 0.74523(17) 0.51102(12) -0.02275(7) 1.000 0.0243(5) . .
C127 C Uani 0.77032(18) 0.55223(15) 0.02726(8) 1.000 0.0306(6) . .
C128 C Uani 0.6510(2) 0.60755(18) 0.03505(10) 1.000 0.0431(7) . .
H12 H Uiso 0.55014 0.80098 -0.01050 1.00(3) 0.0140(18) . .
H13 H Uiso 0.62654 0.90024 0.05292 1.00(4) 0.039(2) . .
H15 H Uiso 0.63260 0.94284 0.13676 1.00(4) 0.033(2) . .
H16 H Uiso 0.56424 0.94083 0.21660 1.00(5) 0.039(2) . .
H17 H Uiso 0.38926 0.85005 0.24037 1.00(4) 0.022(2) . .
H18 H Uiso 0.29240 0.76515 0.17955 1.00(4) 0.026(2) . .
H113 H Uiso 0.14415 0.84609 0.11364 1.00(4) 0.020(2) . .
H114 H Uiso -0.05882 0.88265 0.14198 1.00(4) 0.032(2) . .
H115 H Uiso -0.22427 0.78313 0.15986 1.00(4) 0.034(2) . .
H116 H Uiso -0.18395 0.64078 0.14463 1.00(4) 0.025(2) . .
H118 H Uiso -0.03374 0.53059 0.11654 1.00(4) 0.023(2) . .
H119 H Uiso 0.17061 0.48601 0.08329 1.00(4) 0.026(2) . .
H122 H Uiso 0.47837 0.49360 -0.09038 1.00(5) 0.046(3) . .
H123 H Uiso 0.62071 0.41797 -0.14226 1.00(4) 0.041(2) . .
H124 H Uiso 0.83310 0.40115 -0.11880 1.00(4) 0.035(2) . .
H125 H Uiso 0.92266 0.45545 -0.04276 1.00(4) 0.043(3) . .
H127 H Uiso 0.84855 0.58202 0.02911 1.00(4) 0.034(2) . .
H127' H Uiso 0.77866 0.50501 0.05537 1.00(4) 0.047(3) . .
H128 H Uiso 0.61271 0.61084 0.06685 1.00(5) 0.057(3) . .
H128' H Uiso 0.67410 0.67463 0.02627 1.00(8) 0.125(4) . .
P2 P Uani 0.25039(4) 0.30923(3) 0.21381(2) 1.000 0.0203(1) . .
O21 O Uani 0.28446(11) 0.20980(8) 0.19797(5) 1.000 0.0220(3) . .
O22 O Uani 0.38342(11) 0.35507(8) 0.19047(4) 1.000 0.0211(3) . .
N2 N Uani 0.13321(13) 0.32236(10) 0.17086(5) 1.000 0.0227(4) . .
C21 C Uani 0.40186(16) 0.17833(11) 0.21752(6) 1.000 0.0200(4) . .
C22 C Uani 0.39503(18) 0.12650(12) 0.26069(7) 1.000 0.0245(5) . .
C23 C Uani 0.50786(18) 0.09356(12) 0.28011(7) 1.000 0.0240(5) . .
C24 C Uani 0.63168(17) 0.11270(11) 0.25844(6) 1.000 0.0201(5) . .
C25 C Uani 0.75037(19) 0.08177(12) 0.27943(7) 1.000 0.0246(5) . .
C26 C Uani 0.86881(19) 0.10609(12) 0.26120(7) 1.000 0.0269(5) . .
C27 C Uani 0.87541(17) 0.16367(12) 0.22066(7) 1.000 0.0249(5) . .
C28 C Uani 0.76297(16) 0.19270(11) 0.19847(6) 1.000 0.0201(5) . .
C29 C Uani 0.63738(16) 0.16730(10) 0.21553(6) 1.000 0.0177(4) . .
C210 C Uani 0.51751(15) 0.19741(11) 0.19349(6) 1.000 0.0169(4) . .
C211 C Uani 0.51563(15) 0.25123(11) 0.14731(6) 1.000 0.0172(4) . .
C212 C Uani 0.58039(15) 0.22629(12) 0.10184(6) 1.000 0.0194(5) . .
C213 C Uani 0.63787(17) 0.14493(12) 0.09585(7) 1.000 0.0245(5) . .
C214 C Uani 0.7055(2) 0.12475(16) 0.05276(8) 1.000 0.0333(6) . .
C215 C Uani 0.7165(2) 0.18463(18) 0.01342(7) 1.000 0.0381(7) . .
C216 C Uani 0.6561(2) 0.26159(16) 0.01686(8) 1.000 0.0336(6) . .
C217 C Uani 0.58520(17) 0.28414(13) 0.06049(7) 1.000 0.0238(5) . .
C218 C Uani 0.52039(17) 0.36351(13) 0.06459(7) 1.000 0.0260(5) . .
C219 C Uani 0.45369(16) 0.38460(12) 0.10696(7) 1.000 0.0235(5) . .
C220 C Uani 0.44993(15) 0.32776(11) 0.14768(6) 1.000 0.0192(5) . .
C221 C Uani 0.01361(15) 0.36512(11) 0.18015(7) 1.000 0.0207(5) . .
C222 C Uani -0.02413(17) 0.40718(13) 0.22363(7) 1.000 0.0271(5) . .
C223 C Uani -0.14920(19) 0.44372(13) 0.22458(9) 1.000 0.0326(6) . .
C224 C Uani -0.23257(17) 0.43774(12) 0.18418(9) 1.000 0.0303(6) . .
C225 C Uani -0.19424(17) 0.39506(12) 0.14113(8) 1.000 0.0279(5) . .
C226 C Uani -0.07015(16) 0.35815(12) 0.13925(7) 1.000 0.0226(5) . .
C227 C Uani -0.00793(18) 0.30345(15) 0.09941(8) 1.000 0.0306(6) . .
C228 C Uani 0.13539(17) 0.29597(13) 0.11706(7) 1.000 0.0245(5) . .
H22 H Uiso 0.30274 0.11461 0.27323 1.00(4) 0.029(2) . .
H23 H Uiso 0.50614 0.05834 0.30709 1.00(4) 0.035(2) . .
H25 H Uiso 0.74284 0.04430 0.30924 1.00(4) 0.044(2) . .
H26 H Uiso 0.95225 0.08515 0.27577 1.00(4) 0.025(2) . .
H27 H Uiso 0.96164 0.18509 0.20772 1.00(4) 0.021(2) . .
H28 H Uiso 0.77055 0.23373 0.17214 1.00(4) 0.0214(19) . .
H213 H Uiso 0.63333 0.10446 0.12355 1.00(4) 0.023(2) . .
H214 H Uiso 0.73254 0.06968 0.05286 1.00(3) 0.0164(19) . .
H215 H Uiso 0.76715 0.17209 -0.01263 1.00(4) 0.040(2) . .
H216 H Uiso 0.65534 0.30339 -0.01253 1.00(4) 0.035(2) . .
H218 H Uiso 0.52374 0.39743 0.03861 1.00(3) 0.0186(19) . .
H219 H Uiso 0.41670 0.43704 0.11016 1.00(4) 0.024(2) . .
H222 H Uiso 0.02692 0.40424 0.25526 1.00(3) 0.0071(16) . .
H223 H Uiso -0.17967 0.47767 0.25399 1.00(4) 0.034(2) . .
H224 H Uiso -0.31701 0.46151 0.18647 1.00(4) 0.034(2) . .
H225 H Uiso -0.25565 0.39212 0.11048 1.00(4) 0.038(2) . .
H227 H Uiso -0.01906 0.33099 0.06474 1.00(4) 0.034(2) . .
H227' H Uiso -0.05264 0.23909 0.10133 1.00(6) 0.075(3) . .
H228 H Uiso 0.18130 0.23654 0.11528 1.00(4) 0.026(2) . .
H228' H Uiso 0.19013 0.33627 0.09671 1.00(4) 0.031(2) . .
